data_4338195
loop_
_publ_author_name
'Bang, Seong-Eun'
'Lee, Dong Woo'
'Ok, Kang Min'

_publ_section_title
;
 Variable Framework Structures and Centricities in Alkali Metal Yttrium
 Selenites, AY(SeO3)2 (A = Na, K, Rb, and Cs).
;
_journal_issue 9
_journal_name_full 'Inorganic chemistry'
_journal_page_first 4756
_journal_page_last 4762
_journal_paper_doi 10.1021/ic500548v
_journal_volume 53
_journal_year 2014
_chemical_formula_sum 'Cs O6 Se2 Y'
_chemical_formula_weight 475.74
_chemical_name_systematic
;
 ?
;
_space_group_IT_number 205
_symmetry_cell_setting cubic
_symmetry_space_group_name_Hall '-P 2ac 2ab 3'
_symmetry_space_group_name_H-M 'P a -3'
_atom_sites_solution_primary direct
_atom_sites_solution_secondary difmap
_cell_angle_alpha 90
_cell_angle_beta 90
_cell_angle_gamma 90
_cell_formula_units_Z 4
_cell_length_a 8.8114(2)
_cell_length_b 8.8114(2)
_cell_length_c 8.8114(2)
_cell_measurement_temperature 298.0(2)
_cell_volume 684.12(3)
_computing_structure_refinement 'SHELXL-97 (Sheldrick, 1997)'
_diffrn_ambient_temperature 298.0(2)
_diffrn_measured_fraction_theta_full 1
_diffrn_measured_fraction_theta_max 1
_diffrn_measurement_device_type 'Bruker SMART Breeze'
_diffrn_measurement_method CCD
_diffrn_radiation_monochromator graphite
_diffrn_radiation_type MoK\a
_diffrn_radiation_wavelength 0.71073
_diffrn_reflns_av_R_equivalents 0.0905
_diffrn_reflns_av_unetI/netI 0.0169
_diffrn_reflns_limit_h_max 11
_diffrn_reflns_limit_h_min -9
_diffrn_reflns_limit_k_max 11
_diffrn_reflns_limit_k_min -11
_diffrn_reflns_limit_l_max 11
_diffrn_reflns_limit_l_min -11
_diffrn_reflns_number 12330
_diffrn_reflns_theta_full 28.39
_diffrn_reflns_theta_max 28.39
_diffrn_reflns_theta_min 4.01
_exptl_absorpt_coefficient_mu 24.379
_exptl_absorpt_correction_T_max 0.54
_exptl_absorpt_correction_T_min 0.40
_exptl_absorpt_correction_type empirical
_exptl_absorpt_process_details
; 
 SADABS(Blessing, 1995) 
;
_exptl_crystal_colour Colorless
_exptl_crystal_density_diffrn 4.619
_exptl_crystal_density_method 'not measured'
_exptl_crystal_description Octahedron
_exptl_crystal_F_000 840
_exptl_crystal_size_max 0.045
_exptl_crystal_size_mid 0.032
_exptl_crystal_size_min 0.025
_refine_diff_density_max 0.365
_refine_diff_density_min -0.374
_refine_diff_density_rms 0.108
_refine_ls_extinction_coef 0.0107(4)
_refine_ls_extinction_expression Fc^*^=kFc[1+0.001xFc^2^\l^3^/sin(2\q)]^-1/4^
_refine_ls_extinction_method SHELXL
_refine_ls_goodness_of_fit_ref 1.222
_refine_ls_matrix_type full
_refine_ls_number_parameters 18
_refine_ls_number_reflns 292
_refine_ls_number_restraints 0
_refine_ls_restrained_S_all 1.222
_refine_ls_R_factor_all 0.0169
_refine_ls_R_factor_gt 0.0148
_refine_ls_shift/su_max 0
_refine_ls_shift/su_mean 0
_refine_ls_structure_factor_coef Fsqd
_refine_ls_weighting_details 'calc w=1/[\s^2^(Fo^2^)+(0.0091P)^2^+0.7618P] where P=(Fo^2^+2Fc^2^)/3'
_refine_ls_weighting_scheme calc
_refine_ls_wR_factor_gt 0.0383
_refine_ls_wR_factor_ref 0.0388
_reflns_number_gt 265
_reflns_number_total 292
_reflns_threshold_expression >2s\(I)
_cod_data_source_file ic500548v_si_002.cif
_cod_data_source_block CsY(SeO3)2
_cod_depositor_comments
;
The following automatic conversions were performed:

'_symmetry_cell_setting' value 'Cubic' changed to 'cubic' according
to
/usr/data/users/saulius/crontab/automatic-downloads/rss-feeds/ACS/lib/dictionaries/cif_core.dic
dictionary named 'cif_core.dic' version 2.4.2 from
2011-04-26.

'_exptl_absorpt_correction_type' value 'EMPIRICAL'
changed to 'empirical' according to
/usr/data/users/saulius/crontab/automatic-downloads/rss-feeds/ACS/lib/dictionaries/cif_core.dic
dictionary named 'cif_core.dic' version 2.4.2 from 2011-04-26.

Automatic conversion script
Id: cif_fix_values 2281 2013-09-26 08:29:07Z andrius 

 Adding full bibliography for 4338193--4338195.cif.
;
_cod_original_cell_volume 684.12(5)
_cod_original_sg_symbol_H-M Pa-3
_cod_database_code 4338195

loop_
_symmetry_equiv_pos_as_xyz
'x, y, z'
'-x+1/2, -y, z+1/2'
'-x, y+1/2, -z+1/2'
'x+1/2, -y+1/2, -z'
'z, x, y'
'z+1/2, -x+1/2, -y'
'-z+1/2, -x, y+1/2'
'-z, x+1/2, -y+1/2'
'y, z, x'
'-y, z+1/2, -x+1/2'
'y+1/2, -z+1/2, -x'
'-y+1/2, -z, x+1/2'
'-x, -y, -z'
'x-1/2, y, -z-1/2'
'x, -y-1/2, z-1/2'
'-x-1/2, y-1/2, z'
'-z, -x, -y'
'-z-1/2, x-1/2, y'
'z-1/2, x, -y-1/2'
'z, -x-1/2, y-1/2'
'-y, -z, -x'
'y, -z-1/2, x-1/2'
'-y-1/2, z-1/2, x'
'y-1/2, z, -x-1/2'

loop_
_atom_site_label
_atom_site_type_symbol
_atom_site_fract_x
_atom_site_fract_y
_atom_site_fract_z
_atom_site_U_iso_or_equiv
_atom_site_adp_type
_atom_site_occupancy
_atom_site_symmetry_multiplicity
_atom_site_calc_flag
_atom_site_refinement_flags
Cs1 Cs 0 0 0 0.01967(17) Uani 1 6 d S
Y1 Y 0.5 0 0 0.00943(17) Uani 1 6 d S
Se1 Se 0.23747(4) 0.23747(4) 0.23747(4) 0.01011(15) Uani 1 3 d S
O1 O 0.16138(19) 0.08193(18) 0.31994(19) 0.0177(4) Uani 1 1 d .

loop_
_atom_site_aniso_label
_atom_site_aniso_U_11
_atom_site_aniso_U_22
_atom_site_aniso_U_33
_atom_site_aniso_U_23
_atom_site_aniso_U_13
_atom_site_aniso_U_12
Cs1 0.01967(17) 0.01967(17) 0.01967(17) -0.00270(9) -0.00270(9) -0.00270(9)
Y1 0.00943(17) 0.00943(17) 0.00943(17) -0.00059(12) 0.00059(12) -0.00059(12)
Se1 0.01011(15) 0.01011(15) 0.01011(15) 0.00039(8) 0.00039(8) 0.00039(8)
O1 0.0205(9) 0.0147(9) 0.0178(9) 0.0060(7) 0.0060(7) 0.0006(7)

loop_
_atom_type_symbol
_atom_type_description
_atom_type_scat_dispersion_real
_atom_type_scat_dispersion_imag
_atom_type_scat_source
O O 0.0106 0.006 'International Tables Vol C Tables 4.2.6.8 and 6.1.1.4'
Se Se -0.0929 2.2259 'International Tables Vol C Tables 4.2.6.8 and 6.1.1.4'
Y Y -2.7962 3.5667 'International Tables Vol C Tables 4.2.6.8 and 6.1.1.4'
Cs Cs -0.368 2.1192 'International Tables Vol C Tables 4.2.6.8 and 6.1.1.4'

loop_
_geom_angle_atom_site_label_1
_geom_angle_atom_site_label_2
_geom_angle_atom_site_label_3
_geom_angle
_geom_angle_site_symmetry_1
_geom_angle_site_symmetry_3
O1 Cs1 O1 47.63(5) 21 17
O1 Cs1 O1 47.63(5) 21 13
O1 Cs1 O1 47.63(5) 17 13
O1 Cs1 O1 132.37(5) 21 .
O1 Cs1 O1 132.37(5) 17 .
O1 Cs1 O1 180.00(8) 13 .
O1 Cs1 O1 180.00(3) 21 9
O1 Cs1 O1 132.37(5) 17 9
O1 Cs1 O1 132.37(5) 13 9
O1 Cs1 O1 47.63(5) . 9
O1 Cs1 O1 132.37(5) 21 5
O1 Cs1 O1 180.00(6) 17 5
O1 Cs1 O1 132.37(5) 13 5
O1 Cs1 O1 47.63(5) . 5
O1 Cs1 O1 47.63(5) 9 5
O1 Cs1 O1 86.15(2) 21 10_545
O1 Cs1 O1 78.99(2) 17 10_545
O1 Cs1 O1 123.88(5) 13 10_545
O1 Cs1 O1 56.12(5) . 10_545
O1 Cs1 O1 93.85(2) 9 10_545
O1 Cs1 O1 101.01(2) 5 10_545
O1 Cs1 O1 123.88(5) 21 6_455
O1 Cs1 O1 86.15(2) 17 6_455
O1 Cs1 O1 78.99(2) 13 6_455
O1 Cs1 O1 101.01(2) . 6_455
O1 Cs1 O1 56.12(5) 9 6_455
O1 Cs1 O1 93.85(2) 5 6_455
O1 Cs1 O1 118.745(10) 10_545 6_455
O1 Cs1 O1 78.99(2) 21 2_554
O1 Cs1 O1 123.88(5) 17 2_554
O1 Cs1 O1 86.15(2) 13 2_554
O1 Cs1 O1 93.85(2) . 2_554
O1 Cs1 O1 101.01(2) 9 2_554
O1 Cs1 O1 56.12(5) 5 2_554
O1 Cs1 O1 118.745(10) 10_545 2_554
O1 Cs1 O1 118.745(10) 6_455 2_554
O1 Cs1 O1 93.85(2) 21 22_565
O1 Cs1 O1 101.01(2) 17 22_565
O1 Cs1 O1 56.12(5) 13 22_565
O1 Cs1 O1 123.88(5) . 22_565
O1 Cs1 O1 86.15(2) 9 22_565
O1 Cs1 O1 78.99(2) 5 22_565
O1 Cs1 O1 180.00(7) 10_545 22_565
O1 Cs1 O1 61.255(10) 6_455 22_565
O1 Cs1 O1 61.255(10) 2_554 22_565
O1 Cs1 O1 56.12(5) 21 18_655
O1 Cs1 O1 93.85(2) 17 18_655
O1 Cs1 O1 101.01(2) 13 18_655
O1 Cs1 O1 78.99(2) . 18_655
O1 Cs1 O1 123.88(5) 9 18_655
O1 Cs1 O1 86.15(2) 5 18_655
O1 Cs1 O1 61.255(10) 10_545 18_655
O1 Cs1 O1 180.00(7) 6_455 18_655
O1 Cs1 O1 61.255(10) 2_554 18_655
O1 Cs1 O1 118.745(10) 22_565 18_655
O1 Cs1 O1 101.01(2) 21 14_556
O1 Cs1 O1 56.12(5) 17 14_556
O1 Cs1 O1 93.85(2) 13 14_556
O1 Cs1 O1 86.15(2) . 14_556
O1 Cs1 O1 78.99(2) 9 14_556
O1 Cs1 O1 123.88(5) 5 14_556
O1 Cs1 O1 61.255(10) 10_545 14_556
O1 Cs1 O1 61.255(10) 6_455 14_556
O1 Cs1 O1 180.00(3) 2_554 14_556
O1 Cs1 O1 118.745(10) 22_565 14_556
O1 Cs1 O1 118.745(10) 18_655 14_556
O1 Y1 O1 180.00(9) 14_656 2_554
O1 Y1 O1 90.95(6) 14_656 11
O1 Y1 O1 89.05(6) 2_554 11
O1 Y1 O1 89.05(6) 14_656 17_655
O1 Y1 O1 90.95(6) 2_554 17_655
O1 Y1 O1 90.95(6) 11 17_655
O1 Y1 O1 89.05(6) 14_656 23_655
O1 Y1 O1 90.95(6) 2_554 23_655
O1 Y1 O1 180.00(9) 11 23_655
O1 Y1 O1 89.05(6) 17_655 23_655
O1 Y1 O1 90.95(6) 14_656 5
O1 Y1 O1 89.05(6) 2_554 5
O1 Y1 O1 89.05(6) 11 5
O1 Y1 O1 180.00(11) 17_655 5
O1 Y1 O1 90.95(6) 23_655 5
O1 Y1 Cs1 108.72(4) 14_656 4_545
O1 Y1 Cs1 71.28(4) 2_554 4_545
O1 Y1 Cs1 134.85(4) 11 4_545
O1 Y1 Cs1 50.79(4) 17_655 4_545
O1 Y1 Cs1 45.15(4) 23_655 4_545
O1 Y1 Cs1 129.21(4) 5 4_545
O1 Y1 Cs1 50.79(4) 14_656 1_655
O1 Y1 Cs1 129.21(4) 2_554 1_655
O1 Y1 Cs1 71.28(4) 11 1_655
O1 Y1 Cs1 45.15(4) 17_655 1_655
O1 Y1 Cs1 108.72(4) 23_655 1_655
O1 Y1 Cs1 134.85(4) 5 1_655
Cs1 Y1 Cs1 90 4_545 1_655
O1 Y1 Cs1 129.21(4) 14_656 .
O1 Y1 Cs1 50.79(4) 2_554 .
O1 Y1 Cs1 108.72(4) 11 .
O1 Y1 Cs1 134.85(4) 17_655 .
O1 Y1 Cs1 71.28(4) 23_655 .
O1 Y1 Cs1 45.15(4) 5 .
Cs1 Y1 Cs1 90 4_545 .
Cs1 Y1 Cs1 180 1_655 .
O1 Y1 Cs1 71.28(4) 14_656 4
O1 Y1 Cs1 108.72(4) 2_554 4
O1 Y1 Cs1 45.15(4) 11 4
O1 Y1 Cs1 129.21(4) 17_655 4
O1 Y1 Cs1 134.85(4) 23_655 4
O1 Y1 Cs1 50.79(4) 5 4
Cs1 Y1 Cs1 180 4_545 4
Cs1 Y1 Cs1 90 1_655 4
Cs1 Y1 Cs1 90 . 4
O1 Y1 Cs1 45.15(4) 14_656 2
O1 Y1 Cs1 134.85(4) 2_554 2
O1 Y1 Cs1 129.21(4) 11 2
O1 Y1 Cs1 108.72(4) 17_655 2
O1 Y1 Cs1 50.79(4) 23_655 2
O1 Y1 Cs1 71.28(4) 5 2
Cs1 Y1 Cs1 90 4_545 2
Cs1 Y1 Cs1 90 1_655 2
Cs1 Y1 Cs1 90 . 2
Cs1 Y1 Cs1 90 4 2
O1 Y1 Cs1 134.85(4) 14_656 2_554
O1 Y1 Cs1 45.15(4) 2_554 2_554
O1 Y1 Cs1 50.79(4) 11 2_554
O1 Y1 Cs1 71.28(4) 17_655 2_554
O1 Y1 Cs1 129.21(4) 23_655 2_554
O1 Y1 Cs1 108.72(4) 5 2_554
Cs1 Y1 Cs1 90 4_545 2_554
Cs1 Y1 Cs1 90 1_655 2_554
Cs1 Y1 Cs1 90 . 2_554
Cs1 Y1 Cs1 90 4 2_554
Cs1 Y1 Cs1 180 2 2_554
O1 Se1 O1 101.39(7) . 9
O1 Se1 O1 101.39(7) . 5
O1 Se1 O1 101.39(7) 9 5
O1 Se1 Cs1 63.32(6) . .
O1 Se1 Cs1 63.32(6) 9 .
O1 Se1 Cs1 63.32(6) 5 .
O1 Se1 Cs1 90.76(6) . 3
O1 Se1 Cs1 62.82(6) 9 3
O1 Se1 Cs1 162.01(6) 5 3
Cs1 Se1 Cs1 112.131(8) . 3
O1 Se1 Cs1 162.01(6) . 4
O1 Se1 Cs1 90.76(6) 9 4
O1 Se1 Cs1 62.82(6) 5 4
Cs1 Se1 Cs1 112.131(8) . 4
Cs1 Se1 Cs1 106.685(8) 3 4
O1 Se1 Cs1 62.82(6) . 2
O1 Se1 Cs1 162.01(6) 9 2
O1 Se1 Cs1 90.76(6) 5 2
Cs1 Se1 Cs1 112.131(8) . 2
Cs1 Se1 Cs1 106.685(8) 3 2
Cs1 Se1 Cs1 106.685(8) 4 2
Se1 O1 Y1 144.52(9) . 2
Se1 O1 Cs1 88.90(6) . .
Y1 O1 Cs1 105.36(6) 2 .
Se1 O1 Cs1 91.39(7) . 2
Y1 O1 Cs1 98.91(5) 2 2
Cs1 O1 Cs1 137.07(5) . 2

loop_
_geom_bond_atom_site_label_1
_geom_bond_atom_site_label_2
_geom_bond_distance
_geom_bond_site_symmetry_2
Cs1 O1 3.2389(17) 21
Cs1 O1 3.2389(17) 17
Cs1 O1 3.2389(17) 13
Cs1 O1 3.2389(17) .
Cs1 O1 3.2389(17) 9
Cs1 O1 3.2389(17) 5
Cs1 O1 3.4556(17) 10_545
Cs1 O1 3.4556(17) 6_455
Cs1 O1 3.4556(17) 2_554
Cs1 O1 3.4556(17) 22_565
Cs1 O1 3.4556(17) 18_655
Cs1 O1 3.4556(17) 14_556
Y1 O1 2.2496(16) 14_656
Y1 O1 2.2496(16) 2_554
Y1 O1 2.2496(16) 11
Y1 O1 2.2496(16) 17_655
Y1 O1 2.2496(16) 23_655
Y1 O1 2.2496(16) 5
Y1 Cs1 4.40570(10) 4_545
Y1 Cs1 4.40570(10) 1_655
Y1 Cs1 4.40570(10) 4
Y1 Cs1 4.40570(10) 2
Y1 Cs1 4.40570(10) 2_554
Se1 O1 1.6900(16) .
Se1 O1 1.6900(16) 9
Se1 O1 1.6900(16) 5
Se1 Cs1 3.8834(2) 3
Se1 Cs1 3.8834(2) 4
Se1 Cs1 3.8834(2) 2
O1 Y1 2.2496(16) 2
O1 Cs1 3.4556(17) 2
